data_4026411
loop_
_publ_author_name
'Takayoshi Arai'
'Atsuko Awata'
'Makiko Wasai'
'Naota Yokoyama'
'Hyuma Masu'

_publ_section_title
;
 Catalytic Asymmetric Friedel-Crafts/Protonation of Nitroalkenes and
 N-Heteroaromatics
;
_journal_name_full 'Journal of Organic Chemistry'
_journal_page_first 5450
_journal_page_last 5456
_journal_paper_doi 10.1021/jo200546a
_journal_volume 76
_journal_year 2011
_chemical_absolute_configuration unk
_chemical_formula_sum 'C12 H18 N2 O4'
_chemical_formula_weight 254.28
_chemical_name_systematic
; 
 ? 
;
_space_group_IT_number 18
_symmetry_cell_setting orthorhombic
_symmetry_space_group_name_Hall 'P 2 2ab'
_symmetry_space_group_name_H-M 'P 21 21 2'
_atom_sites_solution_hydrogens geom
_atom_sites_solution_primary direct
_atom_sites_solution_secondary difmap
_audit_creation_method SHELXL-97
_cell_angle_alpha 90.00
_cell_angle_beta 90.00
_cell_angle_gamma 90.00
_cell_formula_units_Z 4
_cell_length_a 9.8572(8)
_cell_length_b 23.3339(18)
_cell_length_c 5.9374(5)
_cell_measurement_reflns_used 5709
_cell_measurement_temperature 173
_cell_measurement_theta_max 28.12
_cell_measurement_theta_min 2.62
_cell_volume 1365.64(19)
_computing_cell_refinement 'APEX2 (Bruker AXS, 2006)'
_computing_data_collection 'APEX2 (Bruker AXS, 2006)'
_computing_data_reduction 'SAINT (Bruker AXS, 2004)'
_computing_molecular_graphics 'XSHEL (Bruker AXS,2002)'
_computing_publication_material 'XCIF (Bruker AXS, 2001)'
_computing_structure_refinement 'SHELXL-97 (Sheldrick, 1997)'
_computing_structure_solution 'SHELXS-97 (Sheldrick, 1997)'
_diffrn_ambient_temperature 173
_diffrn_detector_area_resol_mean 8.333
_diffrn_measured_fraction_theta_full 1.000
_diffrn_measured_fraction_theta_max 0.943
_diffrn_measurement_device_type 'Bruker APEXII CCD area detector'
_diffrn_measurement_method 'omega scans'
_diffrn_radiation_monochromator graphite
_diffrn_radiation_source 'fine-focus sealed tube'
_diffrn_radiation_type MoK\a
_diffrn_radiation_wavelength 0.71073
_diffrn_reflns_av_R_equivalents 0.0122
_diffrn_reflns_av_sigmaI/netI 0.0139
_diffrn_reflns_limit_h_max 13
_diffrn_reflns_limit_h_min -9
_diffrn_reflns_limit_k_max 29
_diffrn_reflns_limit_k_min -27
_diffrn_reflns_limit_l_max 7
_diffrn_reflns_limit_l_min -7
_diffrn_reflns_number 7657
_diffrn_reflns_theta_full 25.00
_diffrn_reflns_theta_max 28.37
_diffrn_reflns_theta_min 1.75
_exptl_absorpt_coefficient_mu 0.093
_exptl_absorpt_correction_T_max 0.9963
_exptl_absorpt_correction_T_min 0.9681
_exptl_absorpt_correction_type empirical
_exptl_absorpt_process_details
;
SADABS Sheldrick 1996
;
_exptl_crystal_colour colourless
_exptl_crystal_density_diffrn 1.237
_exptl_crystal_description prismatic
_exptl_crystal_F_000 544
_exptl_crystal_size_max 0.35
_exptl_crystal_size_mid 0.20
_exptl_crystal_size_min 0.04
_refine_diff_density_max 0.278
_refine_diff_density_min -0.230
_refine_diff_density_rms 0.078
_refine_ls_abs_structure_details 'Flack H D (1983), Acta Cryst. A39, 876-881'
_refine_ls_abs_structure_Flack 0.1(8)
_refine_ls_extinction_method none
_refine_ls_goodness_of_fit_ref 1.079
_refine_ls_hydrogen_treatment mixed
_refine_ls_matrix_type full
_refine_ls_number_parameters 171
_refine_ls_number_reflns 3089
_refine_ls_number_restraints 0
_refine_ls_restrained_S_all 1.079
_refine_ls_R_factor_all 0.0329
_refine_ls_R_factor_gt 0.0316
_refine_ls_shift/su_max 0.002
_refine_ls_shift/su_mean 0.000
_refine_ls_structure_factor_coef Fsqd
_refine_ls_weighting_details 'calc w=1/[\s^2^(Fo^2^)+(0.0581P)^2^+0.0892P] where P=(Fo^2^+2Fc^2^)/3'
_refine_ls_weighting_scheme calc
_refine_ls_wR_factor_gt 0.0852
_refine_ls_wR_factor_ref 0.0864
_reflns_number_gt 2986
_reflns_number_total 3089
_reflns_threshold_expression >2sigma(I)
_cod_data_source_file jo200546a_si_002.cif
_cod_data_source_block Figure_3
_cod_database_code 4026411

loop_
_symmetry_equiv_pos_as_xyz
'x, y, z'
'x+1/2, -y+1/2, -z'
'-x+1/2, y+1/2, -z'
'-x, -y, z'

loop_
_atom_site_label
_atom_site_type_symbol
_atom_site_fract_x
_atom_site_fract_y
_atom_site_fract_z
_atom_site_U_iso_or_equiv
_atom_site_adp_type
_atom_site_occupancy
_atom_site_symmetry_multiplicity
_atom_site_calc_flag
_atom_site_refinement_flags
C1 C 0.72907(12) 0.60517(5) 0.6864(2) 0.0332(2) Uani 1 1 d .
H1 H 0.7358 0.5879 0.8308 0.040 Uiso 1 1 calc R
C2 C 0.83513(11) 0.61819(5) 0.5469(2) 0.0356(3) Uani 1 1 d .
H2 H 0.9285 0.6116 0.5765 0.043 Uiso 1 1 calc R
C3 C 0.78011(11) 0.64331(5) 0.3507(2) 0.0310(2) Uani 1 1 d .
H3 H 0.8297 0.6568 0.2242 0.037 Uiso 1 1 calc R
C4 C 0.64124(11) 0.64466(4) 0.37664(18) 0.0252(2) Uani 1 1 d .
C5 C 0.53610(10) 0.66802(4) 0.21951(18) 0.0248(2) Uani 1 1 d .
H4 H 0.5842 0.6819 0.0817 0.030 Uiso 1 1 calc R
C6 C 0.45373(11) 0.71898(4) 0.3153(2) 0.0283(2) Uani 1 1 d .
H5 H 0.3977 0.7054 0.4451 0.034 Uiso 1 1 calc R
C7 C 0.36198(15) 0.74587(5) 0.1408(2) 0.0432(3) Uani 1 1 d .
H7 H 0.3179 0.7798 0.2051 0.065 Uiso 1 1 calc R
H8 H 0.2927 0.7181 0.0948 0.065 Uiso 1 1 calc R
H6 H 0.4158 0.7572 0.0094 0.065 Uiso 1 1 calc R
C8 C 0.43497(10) 0.62189(4) 0.14492(18) 0.0253(2) Uani 1 1 d .
C9 C 0.24880(10) 0.56232(4) 0.29467(19) 0.0263(2) Uani 1 1 d .
C10 C 0.13860(13) 0.58946(6) 0.1512(2) 0.0378(3) Uani 1 1 d .
H9 H 0.1149 0.6271 0.2132 0.057 Uiso 1 1 calc R
H11 H 0.0582 0.5648 0.1512 0.057 Uiso 1 1 calc R
H10 H 0.1717 0.5941 -0.0034 0.057 Uiso 1 1 calc R
C11 C 0.30136(14) 0.50611(5) 0.2009(3) 0.0415(3) Uani 1 1 d .
H12 H 0.3330 0.5119 0.0461 0.062 Uiso 1 1 calc R
H13 H 0.2283 0.4776 0.2019 0.062 Uiso 1 1 calc R
H14 H 0.3768 0.4924 0.2941 0.062 Uiso 1 1 calc R
C12 C 0.20274(12) 0.55577(5) 0.5384(2) 0.0348(3) Uani 1 1 d .
H16 H 0.2775 0.5404 0.6289 0.052 Uiso 1 1 calc R
H15 H 0.1254 0.5294 0.5451 0.052 Uiso 1 1 calc R
H17 H 0.1757 0.5933 0.5978 0.052 Uiso 1 1 calc R
H18 H 0.5409(19) 0.6184(8) 0.639(3) 0.051(5) Uiso 1 1 d .
N1 N 0.61210(10) 0.62129(4) 0.58205(17) 0.0288(2) Uani 1 1 d .
N2 N 0.55531(11) 0.76264(4) 0.3982(2) 0.0378(2) Uani 1 1 d .
O1 O 0.36200(7) 0.60423(3) 0.32033(13) 0.02644(17) Uani 1 1 d .
O2 O 0.42458(9) 0.60484(4) -0.04587(14) 0.0372(2) Uani 1 1 d .
O3 O 0.62305(12) 0.78805(5) 0.2597(2) 0.0649(4) Uani 1 1 d .
O4 O 0.56474(13) 0.76986(5) 0.60025(19) 0.0580(3) Uani 1 1 d .

loop_
_atom_site_aniso_label
_atom_site_aniso_U_11
_atom_site_aniso_U_22
_atom_site_aniso_U_33
_atom_site_aniso_U_23
_atom_site_aniso_U_13
_atom_site_aniso_U_12
C1 0.0359(5) 0.0292(5) 0.0344(5) 0.0016(5) -0.0035(5) 0.0011(4)
C2 0.0274(5) 0.0323(5) 0.0472(7) -0.0019(5) -0.0029(5) 0.0014(4)
C3 0.0247(5) 0.0296(5) 0.0386(6) -0.0013(5) 0.0065(5) -0.0026(4)
C4 0.0253(5) 0.0211(4) 0.0292(5) -0.0010(4) 0.0033(4) -0.0020(4)
C5 0.0252(5) 0.0238(4) 0.0253(5) 0.0007(4) 0.0049(4) -0.0021(4)
C6 0.0279(5) 0.0247(5) 0.0323(5) -0.0025(4) 0.0015(4) -0.0008(4)
C7 0.0469(7) 0.0354(6) 0.0474(7) -0.0009(6) -0.0094(6) 0.0098(5)
C8 0.0250(4) 0.0250(4) 0.0258(5) -0.0003(4) 0.0047(4) -0.0003(4)
C9 0.0241(5) 0.0280(5) 0.0269(5) -0.0028(4) 0.0035(4) -0.0067(4)
C10 0.0300(5) 0.0513(7) 0.0322(6) -0.0006(5) -0.0024(5) -0.0011(5)
C11 0.0452(7) 0.0273(5) 0.0521(7) -0.0057(5) 0.0128(6) -0.0058(5)
C12 0.0330(5) 0.0425(6) 0.0288(5) 0.0034(5) 0.0045(5) -0.0096(5)
N1 0.0266(4) 0.0310(4) 0.0289(5) 0.0023(4) 0.0043(4) -0.0012(4)
N2 0.0342(5) 0.0253(4) 0.0540(7) -0.0080(4) 0.0000(5) 0.0012(4)
O1 0.0268(3) 0.0293(3) 0.0233(3) -0.0025(3) 0.0026(3) -0.0078(3)
O2 0.0407(4) 0.0443(5) 0.0264(4) -0.0074(4) 0.0085(4) -0.0122(4)
O3 0.0659(7) 0.0447(5) 0.0840(9) -0.0086(6) 0.0242(7) -0.0268(5)
O4 0.0634(7) 0.0558(6) 0.0547(7) -0.0189(5) -0.0190(5) -0.0017(5)

loop_
_atom_type_symbol
_atom_type_description
_atom_type_scat_dispersion_real
_atom_type_scat_dispersion_imag
_atom_type_scat_source
C C 0.0033 0.0016 'International Tables Vol C Tables 4.2.6.8 and 6.1.1.4'
H H 0.0000 0.0000 'International Tables Vol C Tables 4.2.6.8 and 6.1.1.4'
N N 0.0061 0.0033 'International Tables Vol C Tables 4.2.6.8 and 6.1.1.4'
O O 0.0106 0.0060 'International Tables Vol C Tables 4.2.6.8 and 6.1.1.4'

loop_
_geom_angle_atom_site_label_1
_geom_angle_atom_site_label_2
_geom_angle_atom_site_label_3
_geom_angle
N1 C1 C2 108.07(11)
N1 C1 H1 126.0
C2 C1 H1 126.0
C1 C2 C3 107.34(10)
C1 C2 H2 126.3
C3 C2 H2 126.3
C4 C3 C2 107.40(10)
C4 C3 H3 126.3
C2 C3 H3 126.3
N1 C4 C3 107.42(10)
N1 C4 C5 123.77(9)
C3 C4 C5 128.79(10)
C4 C5 C8 112.00(8)
C4 C5 C6 114.44(9)
C8 C5 C6 107.72(8)
C4 C5 H4 107.5
C8 C5 H4 107.5
C6 C5 H4 107.5
N2 C6 C7 109.86(9)
N2 C6 C5 106.85(8)
C7 C6 C5 112.39(10)
N2 C6 H5 109.2
C7 C6 H5 109.2
C5 C6 H5 109.2
C6 C7 H7 109.5
C6 C7 H8 109.5
H7 C7 H8 109.5
C6 C7 H6 109.5
H7 C7 H6 109.5
H8 C7 H6 109.5
O2 C8 O1 125.97(10)
O2 C8 C5 123.98(9)
O1 C8 C5 110.05(9)
O1 C9 C11 110.43(9)
O1 C9 C10 108.60(9)
C11 C9 C10 113.52(11)
O1 C9 C12 101.05(8)
C11 C9 C12 111.32(10)
C10 C9 C12 111.18(10)
C9 C10 H9 109.5
C9 C10 H11 109.5
H9 C10 H11 109.5
C9 C10 H10 109.5
H9 C10 H10 109.5
H11 C10 H10 109.5
C9 C11 H12 109.5
C9 C11 H13 109.5
H12 C11 H13 109.5
C9 C11 H14 109.5
H12 C11 H14 109.5
H13 C11 H14 109.5
C9 C12 H16 109.5
C9 C12 H15 109.5
H16 C12 H15 109.5
C9 C12 H17 109.5
H16 C12 H17 109.5
H15 C12 H17 109.5
C1 N1 C4 109.77(10)
C1 N1 H18 122.5(13)
C4 N1 H18 127.6(13)
O3 N2 O4 123.99(13)
O3 N2 C6 118.25(12)
O4 N2 C6 117.75(12)
C8 O1 C9 121.83(8)

loop_
_geom_bond_atom_site_label_1
_geom_bond_atom_site_label_2
_geom_bond_distance
C1 N1 1.3619(15)
C1 C2 1.3680(18)
C1 H1 0.9500
C2 C3 1.4122(18)
C2 H2 0.9500
C3 C4 1.3778(15)
C3 H3 0.9500
C4 N1 1.3665(14)
C4 C5 1.4972(15)
C5 C8 1.5325(14)
C5 C6 1.5480(14)
C5 H4 1.0000
C6 N2 1.5108(14)
C6 C7 1.5116(17)
C6 H5 1.0000
C7 H7 0.9800
C7 H8 0.9800
C7 H6 0.9800
C8 O2 1.2051(13)
C8 O1 1.3311(13)
C9 O1 1.4915(12)
C9 C11 1.5161(16)
C9 C10 1.5190(16)
C9 C12 1.5244(16)
C10 H9 0.9800
C10 H11 0.9800
C10 H10 0.9800
C11 H12 0.9800
C11 H13 0.9800
C11 H14 0.9800
C12 H16 0.9800
C12 H15 0.9800
C12 H17 0.9800
N1 H18 0.783(19)
N2 O3 1.2139(16)
N2 O4 1.2153(16)

loop_
_geom_torsion_atom_site_label_1
_geom_torsion_atom_site_label_2
_geom_torsion_atom_site_label_3
_geom_torsion_atom_site_label_4
_geom_torsion
N1 C1 C2 C3 0.14(14)
C1 C2 C3 C4 -0.18(13)
C2 C3 C4 N1 0.14(12)
C2 C3 C4 C5 178.66(10)
N1 C4 C5 C8 -61.53(13)
C3 C4 C5 C8 120.17(12)
N1 C4 C5 C6 61.45(13)
C3 C4 C5 C6 -116.85(12)
C4 C5 C6 N2 52.02(12)
C8 C5 C6 N2 177.29(9)
C4 C5 C6 C7 172.60(10)
C8 C5 C6 C7 -62.14(12)
C4 C5 C8 O2 -114.18(12)
C6 C5 C8 O2 119.11(12)
C4 C5 C8 O1 65.97(11)
C6 C5 C8 O1 -60.74(11)
C2 C1 N1 C4 -0.05(13)
C3 C4 N1 C1 -0.06(12)
C5 C4 N1 C1 -178.67(10)
C7 C6 N2 O3 -52.99(14)
C5 C6 N2 O3 69.19(13)
C7 C6 N2 O4 127.50(13)
C5 C6 N2 O4 -110.32(13)
O2 C8 O1 C9 -4.17(17)
C5 C8 O1 C9 175.68(8)
C11 C9 O1 C8 60.82(13)
C10 C9 O1 C8 -64.26(12)
C12 C9 O1 C8 178.73(9)
